data_2224658
loop_
_publ_author_name
'Robinson, Tony V.'
'Taylor, Dennis K.'
'Tiekink, Edward R. T.'

_publ_section_title
;
 5-Bromospiro[1,2-dioxane-4,4'-tricyclo[4.3.1.1^3,8^]undecane]-3'-ol
;
_journal_coeditor_code HB5281
_journal_issue 1
_journal_name_full 'Acta Crystallographica Section E'
_journal_page_first o247
_journal_paper_doi 10.1107/S1600536809054762
_journal_volume 66
_journal_year 2010
_chemical_formula_iupac 'C14 H21 Br O3'
_chemical_formula_moiety 'C14 H21 Br O3'
_chemical_formula_sum 'C14 H21 Br O3'
_chemical_formula_weight 317.22
_chemical_name_systematic
;
5-Bromospiro[1,2-dioxane-4,4'-tricyclo[4.3.1.1^3,8^]undecane]-3'-ol
;
_space_group_IT_number 4
_symmetry_cell_setting monoclinic
_symmetry_space_group_name_Hall 'P 2yb'
_symmetry_space_group_name_H-M 'P 1 21 1'
_atom_sites_solution_hydrogens geom
_atom_sites_solution_primary direct
_atom_sites_solution_secondary difmap
_audit_creation_method SHELXL-97
_cell_angle_alpha 90
_cell_angle_beta 105.426(2)
_cell_angle_gamma 90
_cell_formula_units_Z 2
_cell_length_a 8.6199(7)
_cell_length_b 6.6370(5)
_cell_length_c 11.7171(9)
_cell_measurement_reflns_used 2705
_cell_measurement_temperature 293(2)
_cell_measurement_theta_max 29.5
_cell_measurement_theta_min 2.5
_cell_volume 646.19(9)
_computing_cell_refinement 'SAINT (Bruker, 2000)'
_computing_data_collection 'SMART (Bruker, 2000)'
_computing_data_reduction 'SAINT (Bruker, 2000)'
_computing_molecular_graphics 'DIAMOND (Brandenburg, 2006)'
_computing_publication_material 'publCIF (Westrip, 2010)'
_computing_structure_refinement 'SHELXL97 (Sheldrick, 2008)'
_computing_structure_solution 'PATTY in DIRDIF92 (Beurskens <i>et al.</i>,  1992)'
_diffrn_ambient_temperature 293(2)
_diffrn_measured_fraction_theta_full 0.999
_diffrn_measured_fraction_theta_max 0.999
_diffrn_measurement_device_type 'Bruker SMART CCD'
_diffrn_measurement_method '\w scans'
_diffrn_radiation_monochromator graphite
_diffrn_radiation_source 'fine-focus sealed tube'
_diffrn_radiation_type MoK\a
_diffrn_radiation_wavelength 0.71069
_diffrn_reflns_av_R_equivalents 0.0399
_diffrn_reflns_av_sigmaI/netI 0.0374
_diffrn_reflns_limit_h_max 11
_diffrn_reflns_limit_h_min -11
_diffrn_reflns_limit_k_max 8
_diffrn_reflns_limit_k_min -5
_diffrn_reflns_limit_l_max 15
_diffrn_reflns_limit_l_min -14
_diffrn_reflns_number 4618
_diffrn_reflns_theta_full 27.5
_diffrn_reflns_theta_max 27.50
_diffrn_reflns_theta_min 1.80
_diffrn_standards_decay_% 0
_diffrn_standards_number 0
_exptl_absorpt_coefficient_mu 3.179
_exptl_absorpt_correction_T_max 1
_exptl_absorpt_correction_T_min 0.657
_exptl_absorpt_correction_type multi-scan
_exptl_absorpt_process_details '(SADABS; Bruker, 2000)'
_exptl_crystal_colour colourless
_exptl_crystal_density_diffrn 1.630
_exptl_crystal_density_method 'not measured'
_exptl_crystal_description block
_exptl_crystal_F_000 328
_exptl_crystal_size_max 0.19
_exptl_crystal_size_mid 0.11
_exptl_crystal_size_min 0.08
_refine_diff_density_max 0.77
_refine_diff_density_min -0.49
_refine_ls_extinction_method none
_refine_ls_goodness_of_fit_ref 1.04
_refine_ls_hydrogen_treatment constr
_refine_ls_matrix_type full
_refine_ls_number_parameters 167
_refine_ls_number_reflns 2140
_refine_ls_number_restraints 2
_refine_ls_restrained_S_all 1.04
_refine_ls_R_factor_all 0.036
_refine_ls_R_factor_gt 0.034
_refine_ls_shift/su_max 0.001
_refine_ls_shift/su_mean 0.000
_refine_ls_structure_factor_coef Fsqd
_refine_ls_weighting_details 'calc w=1/[\s^2^(Fo^2^)+(0.0714P)^2^+0.0296P] where P=(Fo^2^+2Fc^2^)/3'
_refine_ls_weighting_scheme calc
_refine_ls_wR_factor_gt 0.092
_refine_ls_wR_factor_ref 0.094
_reflns_number_gt 2063
_reflns_number_total 2140
_reflns_threshold_expression I>2\s(I)
_cod_data_source_file hb5281.cif
_cod_data_source_block I
_cod_original_sg_symbol_Hall 'P 2yb '
_cod_original_sg_symbol_H-M 'P 21'
_cod_database_code 2224658
_cod_database_fobs_code 2224658

loop_
_symmetry_equiv_pos_as_xyz
'x, y, z'
'-x, y+1/2, -z'

loop_
_atom_site_type_symbol
_atom_site_label
_atom_site_fract_x
_atom_site_fract_y
_atom_site_fract_z
_atom_site_U_iso_or_equiv
_atom_site_adp_type
_atom_site_calc_flag
_atom_site_refinement_flags
_atom_site_occupancy
_atom_site_disorder_assembly
_atom_site_disorder_group
Br Br 0.03137(4) 0.40212(10) 0.92113(2) 0.03533(13) Uani d . 1 . .
O O1 -0.0876(3) 0.3711(5) 0.5673(2) 0.0309(6) Uani d . 1 . .
O O2 -0.1461(3) 0.5051(5) 0.6461(3) 0.0346(6) Uani d . 1 . .
O O3 0.1635(3) 0.0061(4) 0.8367(2) 0.0295(6) Uani d D 1 . .
H H3o 0.1331 0.0876 0.8811 0.044 Uiso d D 1 . .
C C1 0.1666(4) 0.3109(5) 0.7167(2) 0.0183(6) Uani d . 1 . .
C C2 0.0084(4) 0.2208(5) 0.6406(3) 0.0241(7) Uani d . 1 . .
H H2A 0.0326 0.1130 0.5908 0.029 Uiso calc R 1 . .
H H2B -0.0521 0.1619 0.6923 0.029 Uiso calc R 1 . .
C C3 -0.0120(4) 0.6195(6) 0.7095(4) 0.0313(8) Uani d . 1 . .
H H3A -0.0476 0.7184 0.7593 0.038 Uiso calc R 1 . .
H H3B 0.0332 0.6933 0.6534 0.038 Uiso calc R 1 . .
C C4 0.1193(4) 0.4853(5) 0.7878(3) 0.0227(6) Uani d . 1 . .
H H4 0.2159 0.5693 0.8202 0.027 Uiso calc R 1 . .
C C5 0.2688(4) 0.1354(5) 0.7913(3) 0.0206(6) Uani d . 1 . .
C C6 0.4047(4) 0.2092(6) 0.8964(3) 0.0254(7) Uani d . 1 . .
H H6A 0.3659 0.3262 0.9317 0.031 Uiso calc R 1 . .
H H6B 0.4291 0.1026 0.9564 0.031 Uiso calc R 1 . .
C C7 0.5598(4) 0.2675(6) 0.8661(3) 0.0259(7) Uani d . 1 . .
H H7 0.6410 0.3026 0.9406 0.031 Uiso calc R 1 . .
C C8 0.5395(4) 0.4492(5) 0.7823(3) 0.0270(7) Uani d . 1 . .
H H8A 0.6464 0.4966 0.7801 0.032 Uiso calc R 1 . .
H H8B 0.4874 0.5584 0.8145 0.032 Uiso calc R 1 . .
C C9 0.4400(3) 0.4049(7) 0.6548(2) 0.0257(6) Uani d . 1 . .
H H9 0.4676 0.5136 0.6057 0.031 Uiso calc R 1 . .
C C10 0.2557(4) 0.4135(7) 0.6318(2) 0.0241(6) Uani d . 1 . .
H H10A 0.2098 0.3566 0.5528 0.029 Uiso calc R 1 . .
H H10B 0.2258 0.5563 0.6272 0.029 Uiso calc R 1 . .
C C11 0.6215(4) 0.0862(7) 0.8115(3) 0.0328(8) Uani d . 1 . .
H H11A 0.6336 -0.0298 0.8649 0.039 Uiso calc R 1 . .
H H11B 0.7268 0.1167 0.7987 0.039 Uiso calc R 1 . .
C C12 0.5010(4) 0.0371(6) 0.6937(3) 0.0296(7) Uani d . 1 . .
H H12 0.5392 -0.0842 0.6601 0.035 Uiso calc R 1 . .
C C13 0.4948(5) 0.2104(7) 0.6087(4) 0.0342(9) Uani d . 1 . .
H H13A 0.4205 0.1768 0.5321 0.041 Uiso calc R 1 . .
H H13B 0.6019 0.2305 0.5965 0.041 Uiso calc R 1 . .
C C14 0.3364(4) -0.0107(6) 0.7144(3) 0.0264(7) Uani d . 1 . .
H H14A 0.3432 -0.1445 0.7508 0.032 Uiso calc R 1 . .
H H14B 0.2578 -0.0196 0.6369 0.032 Uiso calc R 1 . .

loop_
_atom_site_aniso_label
_atom_site_aniso_U_11
_atom_site_aniso_U_22
_atom_site_aniso_U_33
_atom_site_aniso_U_12
_atom_site_aniso_U_13
_atom_site_aniso_U_23
Br 0.03383(19) 0.0473(2) 0.02721(17) -0.00431(19) 0.01216(12) -0.00797(18)
O1 0.0285(10) 0.0314(16) 0.0266(10) 0.0015(13) -0.0033(8) 0.0014(11)
O2 0.0235(12) 0.0337(15) 0.0430(15) 0.0023(11) 0.0027(11) -0.0026(12)
O3 0.0362(14) 0.0220(13) 0.0307(13) -0.0085(11) 0.0096(11) 0.0070(10)
C1 0.0191(13) 0.0172(14) 0.0163(12) -0.0015(12) 0.0005(11) 0.0006(11)
C2 0.0251(15) 0.0206(16) 0.0221(15) -0.0037(14) -0.0015(12) -0.0012(12)
C3 0.0270(17) 0.0204(17) 0.0436(19) -0.0016(14) 0.0046(15) -0.0023(15)
C4 0.0210(14) 0.0211(14) 0.0253(15) -0.0039(13) 0.0047(12) -0.0030(12)
C5 0.0238(14) 0.0177(15) 0.0189(13) -0.0021(13) 0.0029(11) 0.0014(11)
C6 0.0296(16) 0.0264(17) 0.0171(13) 0.0002(14) 0.0005(12) 0.0018(12)
C7 0.0252(15) 0.0264(18) 0.0218(14) 0.0012(14) -0.0013(12) -0.0012(13)
C8 0.0248(14) 0.0221(18) 0.0318(15) -0.0052(12) 0.0035(12) -0.0022(13)
C9 0.0252(13) 0.0274(15) 0.0249(12) -0.005(2) 0.0075(10) 0.0022(19)
C10 0.0275(13) 0.0235(15) 0.0204(11) -0.0014(17) 0.0051(10) 0.0058(15)
C11 0.0257(16) 0.032(2) 0.0355(18) 0.0069(15) -0.0003(14) -0.0029(16)
C12 0.0258(16) 0.0273(17) 0.0339(17) 0.0035(14) 0.0049(14) -0.0106(15)
C13 0.0317(18) 0.047(2) 0.0264(15) -0.0014(17) 0.0117(13) -0.0060(16)
C14 0.0318(16) 0.0157(14) 0.0285(16) -0.0014(14) 0.0024(13) -0.0049(13)

loop_
_atom_type_symbol
_atom_type_description
_atom_type_scat_dispersion_real
_atom_type_scat_dispersion_imag
_atom_type_scat_source
C C 0.0033 0.0016 'International Tables Vol C Tables 4.2.6.8 and 6.1.1.4'
H H 0.0000 0.0000 'International Tables Vol C Tables 4.2.6.8 and 6.1.1.4'
O O 0.0106 0.0060 'International Tables Vol C Tables 4.2.6.8 and 6.1.1.4'
Br Br -0.2901 2.4595 'International Tables Vol C Tables 4.2.6.8 and 6.1.1.4'

loop_
_geom_angle_atom_site_label_1
_geom_angle_atom_site_label_2
_geom_angle_atom_site_label_3
_geom_angle_site_symmetry_1
_geom_angle_site_symmetry_3
_geom_angle
_geom_angle_publ_flag
C2 O1 O2 . . 106.6(2) ?
C3 O2 O1 . . 106.6(3) ?
C5 O3 H3O . . 100.1 ?
C2 C1 C4 . . 106.5(3) ?
C2 C1 C10 . . 108.0(2) ?
C4 C1 C10 . . 105.2(3) ?
C2 C1 C5 . . 108.2(3) ?
C4 C1 C5 . . 116.4(2) ?
C10 C1 C5 . . 112.2(3) ?
O1 C2 C1 . . 111.1(3) ?
O1 C2 H2A . . 109.4 ?
C1 C2 H2A . . 109.4 ?
O1 C2 H2B . . 109.4 ?
C1 C2 H2B . . 109.4 ?
H2A C2 H2B . . 108.0 ?
O2 C3 C4 . . 111.8(3) ?
O2 C3 H3A . . 109.3 ?
C4 C3 H3A . . 109.3 ?
O2 C3 H3B . . 109.3 ?
C4 C3 H3B . . 109.3 ?
H3A C3 H3B . . 107.9 ?
C3 C4 C1 . . 111.8(3) ?
C3 C4 Br . . 104.8(2) ?
C1 C4 Br . . 115.2(2) ?
C3 C4 H4 . . 108.3 ?
C1 C4 H4 . . 108.3 ?
Br C4 H4 . . 108.3 ?
O3 C5 C6 . . 108.2(3) ?
O3 C5 C14 . . 102.3(3) ?
C6 C5 C14 . . 110.1(3) ?
O3 C5 C1 . . 109.2(2) ?
C6 C5 C1 . . 113.8(3) ?
C14 C5 C1 . . 112.6(2) ?
C7 C6 C5 . . 115.1(3) ?
C7 C6 H6A . . 108.5 ?
C5 C6 H6A . . 108.5 ?
C7 C6 H6B . . 108.5 ?
C5 C6 H6B . . 108.5 ?
H6A C6 H6B . . 107.5 ?
C6 C7 C11 . . 108.9(3) ?
C6 C7 C8 . . 113.0(3) ?
C11 C7 C8 . . 110.2(3) ?
C6 C7 H7 . . 108.2 ?
C11 C7 H7 . . 108.2 ?
C8 C7 H7 . . 108.2 ?
C7 C8 C9 . . 114.2(3) ?
C7 C8 H8A . . 108.7 ?
C9 C8 H8A . . 108.7 ?
C7 C8 H8B . . 108.7 ?
C9 C8 H8B . . 108.7 ?
H8A C8 H8B . . 107.6 ?
C13 C9 C8 . . 111.2(3) ?
C13 C9 C10 . . 111.8(3) ?
C8 C9 C10 . . 116.4(3) ?
C13 C9 H9 . . 105.5 ?
C8 C9 H9 . . 105.5 ?
C10 C9 H9 . . 105.5 ?
C9 C10 C1 . . 122.0(3) ?
C9 C10 H10A . . 106.8 ?
C1 C10 H10A . . 106.8 ?
C9 C10 H10B . . 106.8 ?
C1 C10 H10B . . 106.8 ?
H10A C10 H10B . . 106.7 ?
C7 C11 C12 . . 108.6(3) ?
C7 C11 H11A . . 110.0 ?
C12 C11 H11A . . 110.0 ?
C7 C11 H11B . . 110.0 ?
C12 C11 H11B . . 110.0 ?
H11A C11 H11B . . 108.4 ?
C13 C12 C11 . . 109.2(3) ?
C13 C12 C14 . . 112.9(3) ?
C11 C12 C14 . . 109.6(3) ?
C13 C12 H12 . . 108.3 ?
C11 C12 H12 . . 108.3 ?
C14 C12 H12 . . 108.3 ?
C12 C13 C9 . . 111.8(3) ?
C12 C13 H13A . . 109.3 ?
C9 C13 H13A . . 109.3 ?
C12 C13 H13B . . 109.3 ?
C9 C13 H13B . . 109.3 ?
H13A C13 H13B . . 107.9 ?
C12 C14 C5 . . 118.2(3) ?
C12 C14 H14A . . 107.8 ?
C5 C14 H14A . . 107.8 ?
C12 C14 H14B . . 107.8 ?
C5 C14 H14B . . 107.8 ?
H14A C14 H14B . . 107.1 ?

loop_
_geom_bond_atom_site_label_1
_geom_bond_atom_site_label_2
_geom_bond_site_symmetry_2
_geom_bond_distance
_geom_bond_publ_flag
Br C4 . 1.987(3) ?
O1 C2 . 1.428(4) ?
O1 O2 . 1.465(4) ?
O2 C3 . 1.417(5) ?
O3 C5 . 1.449(4) ?
O3 H3O . 0.8400 ?
C1 C2 . 1.538(4) ?
C1 C4 . 1.543(5) ?
C1 C10 . 1.566(4) ?
C1 C5 . 1.577(4) ?
C2 H2A . 0.9800 ?
C2 H2B . 0.9800 ?
C3 C4 . 1.537(5) ?
C3 H3A . 0.9800 ?
C3 H3B . 0.9800 ?
C4 H4 . 0.9900 ?
C5 C6 . 1.537(4) ?
C5 C14 . 1.539(5) ?
C6 C7 . 1.522(5) ?
C6 H6A . 0.9800 ?
C6 H6B . 0.9800 ?
C7 C11 . 1.524(5) ?
C7 C8 . 1.535(5) ?
C7 H7 . 0.9900 ?
C8 C9 . 1.540(4) ?
C8 H8A . 0.9800 ?
C8 H8B . 0.9800 ?
C9 C13 . 1.522(6) ?
C9 C10 . 1.540(4) ?
C9 H9 . 0.9900 ?
C10 H10A . 0.9800 ?
C10 H10B . 0.9800 ?
C11 C12 . 1.526(5) ?
C11 H11A . 0.9800 ?
C11 H11B . 0.9800 ?
C12 C13 . 1.513(6) ?
C12 C14 . 1.535(5) ?
C12 H12 . 0.9900 ?
C13 H13A . 0.9800 ?
C13 H13B . 0.9800 ?
C14 H14A . 0.9800 ?
C14 H14B . 0.9800 ?

loop_
_geom_hbond_atom_site_label_D
_geom_hbond_atom_site_label_H
_geom_hbond_atom_site_label_A
_geom_hbond_site_symmetry_A
_geom_hbond_distance_DH
_geom_hbond_distance_HA
_geom_hbond_distance_DA
_geom_hbond_angle_DHA
O3 H3o Br 1_555 0.84 2.36 3.128(3) 153
C2 H2a O1 2_546 0.98 2.59 3.560(4) 171
C14 H14b O1 2_546 0.98 2.56 3.513(4) 165

loop_
_geom_torsion_atom_site_label_1
_geom_torsion_atom_site_label_2
_geom_torsion_atom_site_label_3
_geom_torsion_atom_site_label_4
_geom_torsion_site_symmetry_1
_geom_torsion_site_symmetry_2
_geom_torsion_site_symmetry_3
_geom_torsion_site_symmetry_4
_geom_torsion
_geom_torsion_publ_flag
C2 O1 O2 C3 . . . . 71.9(3) ?
O2 O1 C2 C1 . . . . -70.2(3) ?
C4 C1 C2 O1 . . . . 56.4(3) ?
C10 C1 C2 O1 . . . . -56.1(4) ?
C5 C1 C2 O1 . . . . -177.8(3) ?
O1 O2 C3 C4 . . . . -63.0(4) ?
O2 C3 C4 C1 . . . . 52.4(4) ?
O2 C3 C4 Br . . . . -73.1(3) ?
C2 C1 C4 C3 . . . . -45.5(3) ?
C10 C1 C4 C3 . . . . 69.0(3) ?
C5 C1 C4 C3 . . . . -166.2(3) ?
C2 C1 C4 Br . . . . 74.1(3) ?
C10 C1 C4 Br . . . . -171.44(19) ?
C5 C1 C4 Br . . . . -46.6(3) ?
C2 C1 C5 O3 . . . . -42.1(3) ?
C4 C1 C5 O3 . . . . 77.7(3) ?
C10 C1 C5 O3 . . . . -161.2(3) ?
C2 C1 C5 C6 . . . . -163.1(3) ?
C4 C1 C5 C6 . . . . -43.4(4) ?
C10 C1 C5 C6 . . . . 77.8(4) ?
C2 C1 C5 C14 . . . . 70.8(3) ?
C4 C1 C5 C14 . . . . -169.5(3) ?
C10 C1 C5 C14 . . . . -48.3(3) ?
O3 C5 C6 C7 . . . . 154.8(3) ?
C14 C5 C6 C7 . . . . 43.8(4) ?
C1 C5 C6 C7 . . . . -83.6(4) ?
C5 C6 C7 C11 . . . . -58.4(4) ?
C5 C6 C7 C8 . . . . 64.3(4) ?
C6 C7 C8 C9 . . . . -70.6(4) ?
C11 C7 C8 C9 . . . . 51.5(4) ?
C7 C8 C9 C13 . . . . -47.0(4) ?
C7 C8 C9 C10 . . . . 82.7(4) ?
C13 C9 C10 C1 . . . . 83.5(4) ?
C8 C9 C10 C1 . . . . -45.8(6) ?
C2 C1 C10 C9 . . . . -142.2(4) ?
C4 C1 C10 C9 . . . . 104.4(4) ?
C5 C1 C10 C9 . . . . -23.0(5) ?
C6 C7 C11 C12 . . . . 65.3(4) ?
C8 C7 C11 C12 . . . . -59.2(4) ?
C7 C11 C12 C13 . . . . 64.5(4) ?
C7 C11 C12 C14 . . . . -59.6(4) ?
C11 C12 C13 C9 . . . . -61.1(4) ?
C14 C12 C13 C9 . . . . 61.2(4) ?
C8 C9 C13 C12 . . . . 51.4(4) ?
C10 C9 C13 C12 . . . . -80.6(4) ?
C13 C12 C14 C5 . . . . -73.5(4) ?
C11 C12 C14 C5 . . . . 48.5(4) ?
O3 C5 C14 C12 . . . . -154.2(3) ?
C6 C5 C14 C12 . . . . -39.3(4) ?
C1 C5 C14 C12 . . . . 88.7(4) ?
